data_7712186
loop_
_publ_author_name
'David, Arthur H. G.'
'Goodwin, Rosemary J.'
'White, Nicholas G.'

_publ_section_title
;
 Supramolecular chemistry of two new bis(1,2,3-triazolyl)pyridine
 macrocycles: metal complexation, self-assembly and anion binding.
;
_journal_issue 7
_journal_name_full 'Dalton transactions (Cambridge, England : 2003)'
_journal_page_first 1902
_journal_page_last 1912
_journal_paper_doi 10.1039/d2dt03985k
_journal_volume 52
_journal_year 2023
_chemical_compound_source synthesized
_chemical_formula_moiety 'C37 H35 Br N9 O6 Pd, B F4, C4 H10 O'
_chemical_formula_sum 'C41 H45 B Br F4 N9 O7 Pd'
_chemical_formula_weight 1048.97
_space_group_IT_number 2
_space_group_name_Hall '-P 1'
_space_group_name_H-M_alt 'P -1'
_symmetry_cell_setting triclinic
_symmetry_space_group_name_Hall '-P 1'
_symmetry_space_group_name_H-M 'P -1'
_atom_sites_solution_hydrogens difmap
_atom_sites_solution_primary other
_audit_update_record
;
2022-12-08 deposited with the CCDC.	2023-01-16 downloaded from the CCDC.
;
_cell_angle_alpha 66.859(3)
_cell_angle_beta 81.243(2)
_cell_angle_gamma 71.620(2)
_cell_formula_units_Z 2
_cell_length_a 13.2676(3)
_cell_length_b 13.9658(4)
_cell_length_c 14.0241(4)
_cell_measurement_reflns_used 15685
_cell_measurement_temperature 150
_cell_measurement_theta_max 73.04
_cell_measurement_theta_min 4.48
_cell_volume 2266.39(12)
_computing_cell_refinement 'CrysAlisPro, (Agilent, 2011)'
_computing_data_collection 'SuperNova, (Oxford Diffraction, 2010)'
_computing_data_reduction 'CrysAlisPro, (Agilent, 2011)'
_computing_publication_material 'CRYSTALS (Betteridge et al., 2003)'
_computing_structure_refinement 'CRYSTALS (Betteridge et al., 2003)'
_computing_structure_solution 'Superflip (Palatinus & Chapuis, 2007)'
_diffrn_ambient_temperature 150
_diffrn_measured_fraction_theta_full 0.999
_diffrn_measured_fraction_theta_max 0.994
_diffrn_measurement_device Area
_diffrn_measurement_device_type 'Oxford Diffraction SuperNova'
_diffrn_measurement_method \w
_diffrn_radiation_monochromator graphite
_diffrn_radiation_type 'Cu K\a'
_diffrn_radiation_wavelength 1.54184
_diffrn_reflns_av_R_equivalents 0.026
_diffrn_reflns_av_unetI/netI 0.041
_diffrn_reflns_limit_h_max 16
_diffrn_reflns_limit_h_min -15
_diffrn_reflns_limit_k_max 17
_diffrn_reflns_limit_k_min -16
_diffrn_reflns_limit_l_max 16
_diffrn_reflns_limit_l_min -17
_diffrn_reflns_number 28193
_diffrn_reflns_theta_full 71.828
_diffrn_reflns_theta_max 73.294
_diffrn_reflns_theta_min 3.512
_diffrn_standards_number 0
_exptl_absorpt_coefficient_mu 4.980
_exptl_absorpt_correction_T_max 1.00
_exptl_absorpt_correction_T_min 0.954
_exptl_absorpt_correction_type multi-scan
_exptl_absorpt_process_details 'CrysAlisPro, (Agilent, 2011)'
_exptl_crystal_colour yellow
_exptl_crystal_density_diffrn 1.537
_exptl_crystal_density_meas ?
_exptl_crystal_density_method 'not measured'
_exptl_crystal_description block
_exptl_crystal_F_000 1064
_exptl_crystal_recrystallization_method 'Re-crystallisation from solvent: Methanol/chloroform/diethyl ether'
_exptl_crystal_size_max 0.22
_exptl_crystal_size_mid 0.18
_exptl_crystal_size_min 0.15
_refine_diff_density_max 1.04
_refine_diff_density_min -0.98
_refine_ls_extinction_method None
_refine_ls_goodness_of_fit_ref 1.0137
_refine_ls_hydrogen_treatment mixed
_refine_ls_matrix_type full
_refine_ls_number_parameters 630
_refine_ls_number_reflns 9052
_refine_ls_number_restraints 94
_refine_ls_R_factor_all 0.0367
_refine_ls_R_factor_gt 0.0352
_refine_ls_shift/su_max 0.0010595
_refine_ls_shift/su_mean 0.0000345
_refine_ls_structure_factor_coef Fsqd
_refine_ls_weighting_details
;
 Method= Modified Sheldrick 
 w=1/[\s^2^(F^2^) + ( 0.04P)^2^ + 5.02P] 
 ,where P=(max(Fo^2^,0) + 2Fc^2^)/3 
;
_refine_ls_weighting_scheme calc
_refine_ls_wR_factor_all 0.0922
_refine_ls_wR_factor_gt 0.0910
_refine_ls_wR_factor_ref 0.0922
_reflns_limit_h_max 16
_reflns_limit_h_min -16
_reflns_limit_k_max 17
_reflns_limit_k_min -15
_reflns_limit_l_max 17
_reflns_limit_l_min 0
_reflns_number_gt 8661
_reflns_number_total 9052
_reflns_threshold_expression I>2.0\s(I)
_oxford_diffrn_Wilson_B_factor 1.48
_oxford_diffrn_Wilson_scale 0.08
_oxford_refine_ls_scale 3.17(2)
_cod_data_source_file d2dt03985k4.cif
_cod_data_source_block PdBr_8_chloroform_methanol
_cod_depositor_comments
;
The following automatic conversions were performed:

data item '_exptl_crystal_density_meas' value 'not measured' was
changed to '?' -- the value is perceived as not measured.

Automatic conversion script
Id: cif_fix_values 7556 2019-12-06 15:28:31Z antanas 

 Adding full bibliography for 7712183--7712190.cif.
;
_cod_original_sg_symbol_H-M 'P -1 '
_cod_database_code 7712186
_oxford_refine_reflns_threshold_expression I>-3.0\s(I)
_refine_ls_r_factor_ref 0.0367
_reflns_number_all 9052

loop_
_symmetry_equiv_pos_as_xyz
x,y,z
-x,-y,-z

loop_
_atom_site_label
_atom_site_type_symbol
_atom_site_fract_x
_atom_site_fract_y
_atom_site_fract_z
_atom_site_U_iso_or_equiv
_atom_site_occupancy
_atom_site_adp_type
_atom_site_refinement_flags_posn
_atom_site_refinement_flags_adp
_atom_site_refinement_flags_occupancy
_atom_site_disorder_assembly
_atom_site_disorder_group
_atom_site_attached_hydrogens
N1 N 0.62752(19) 0.37336(19) 0.41775(18) 0.0179 1.0000 Uani . . . . . .
C2 C 0.6240(2) 0.4228(2) 0.3143(2) 0.0198 1.0000 Uani . . . . . .
C3 C 0.6249(3) 0.3652(2) 0.2533(2) 0.0234 1.0000 Uani . . . . . .
C4 C 0.6303(3) 0.2555(2) 0.3025(2) 0.0257 1.0000 Uani . . . . . .
C5 C 0.6343(2) 0.2052(2) 0.4098(2) 0.0228 1.0000 Uani . . . . . .
C6 C 0.6326(2) 0.2676(2) 0.4666(2) 0.0196 1.0000 Uani . . . . . .
C7 C 0.6195(2) 0.5368(2) 0.2819(2) 0.0190 1.0000 Uani . . . . . .
C8 C 0.6144(2) 0.6237(2) 0.1897(2) 0.0185 1.0000 Uani . . . . . .
N9 N 0.62068(19) 0.57414(19) 0.35902(18) 0.0186 1.0000 Uani . . . . . .
N10 N 0.6160(2) 0.6770(2) 0.32064(19) 0.0207 1.0000 Uani . . . . . .
N11 N 0.61227(19) 0.70648(19) 0.21849(18) 0.0197 1.0000 Uani . . . . . .
C12 C 0.6162(2) 0.8165(2) 0.1495(2) 0.0214 1.0000 Uani . . . . . .
C13 C 0.7251(2) 0.8113(2) 0.0973(2) 0.0224 1.0000 Uani . . . . . .
O14 O 0.79896(18) 0.7590(2) 0.17800(17) 0.0298 1.0000 Uani . . . . . .
C15 C 0.9057(2) 0.7452(3) 0.1506(2) 0.0255 1.0000 Uani . . . . . .
C16 C 0.9454(2) 0.7882(2) 0.0510(2) 0.0250 1.0000 Uani . . . . . .
C17 C 1.0553(3) 0.7732(3) 0.0336(3) 0.0270 1.0000 Uani . . . . . .
C18 C 1.1228(2) 0.7152(3) 0.1160(3) 0.0275 1.0000 Uani . . . . . .
C19 C 1.0821(3) 0.6707(3) 0.2159(3) 0.0348 1.0000 Uani . . . . . .
C20 C 0.9739(3) 0.6857(3) 0.2331(3) 0.0342 1.0000 Uani . . . . . .
O21 O 1.23014(18) 0.7024(2) 0.1082(2) 0.0348 1.0000 Uani . . . . . .
C22 C 1.2877(3) 0.6960(3) 0.0150(3) 0.0278 1.0000 Uani . . . . . .
C23 C 1.3909(2) 0.6079(2) 0.0504(2) 0.0250 1.0000 Uani D . . . . .
N24 N 1.3692(2) 0.5048(2) 0.11378(19) 0.0234 1.0000 Uani D . . . . .
O25 O 1.33372(19) 0.47953(18) -0.02544(16) 0.0289 1.0000 Uani . . . . . .
C26 C 1.3337(2) 0.4524(2) 0.0698(2) 0.0218 1.0000 Uani D . . . . .
C27 C 1.2929(2) 0.3591(2) 0.1403(2) 0.0216 1.0000 Uani . . . . . .
C28 C 1.3309(2) 0.2943(2) 0.2393(2) 0.0199 1.0000 Uani . . . . . .
C29 C 1.2940(2) 0.2044(2) 0.2982(2) 0.0207 1.0000 Uani . . . . . .
C30 C 1.2193(3) 0.1806(3) 0.2585(3) 0.0281 1.0000 Uani . . . . . .
C31 C 1.1786(3) 0.2476(3) 0.1613(3) 0.0319 1.0000 Uani . . . . . .
C32 C 1.2163(3) 0.3356(3) 0.1020(2) 0.0285 1.0000 Uani . . . . . .
O33 O 1.35305(19) 0.02822(17) 0.42463(17) 0.0268 1.0000 Uani . . . . . .
C34 C 1.3373(2) 0.1259(2) 0.4018(2) 0.0212 1.0000 Uani D . . . . .
N35 N 1.3558(2) 0.1690(2) 0.46567(19) 0.0240 1.0000 Uani D . . . . .
C36 C 1.3933(2) 0.1034(3) 0.5709(2) 0.0242 1.0000 Uani D . . . . .
C37 C 1.3038(2) 0.0883(3) 0.6509(2) 0.0239 1.0000 Uani . . . . . .
O38 O 1.25102(18) 0.0242(2) 0.63063(18) 0.0301 1.0000 Uani . . . . . .
C39 C 1.1562(3) 0.0163(3) 0.6827(3) 0.0263 1.0000 Uani . . . . . .
C40 C 1.1211(2) 0.0429(3) 0.7698(2) 0.0259 1.0000 Uani . . . . . .
C41 C 1.0204(2) 0.0374(3) 0.8142(2) 0.0252 1.0000 Uani . . . . . .
C42 C 0.9559(2) 0.0047(2) 0.7719(2) 0.0243 1.0000 Uani . . . . . .
C43 C 0.9932(3) -0.0263(4) 0.6870(3) 0.0411 1.0000 Uani . . . . . .
C44 C 1.0927(3) -0.0209(4) 0.6430(3) 0.0417 1.0000 Uani . . . . . .
O45 O 0.85344(17) 0.00091(18) 0.80827(18) 0.0260 1.0000 Uani . . . . . .
C46 C 0.7998(2) 0.0689(2) 0.8650(2) 0.0212 1.0000 Uani . . . . . .
C47 C 0.6818(2) 0.0959(2) 0.8521(2) 0.0213 1.0000 Uani . . . . . .
N48 N 0.65484(19) 0.1680(2) 0.74411(17) 0.0189 1.0000 Uani . . . . . .
N49 N 0.6490(2) 0.2719(2) 0.71519(18) 0.0204 1.0000 Uani . . . . . .
N50 N 0.63968(19) 0.31215(19) 0.61416(18) 0.0187 1.0000 Uani . . . . . .
C51 C 0.6500(2) 0.1388(2) 0.6635(2) 0.0190 1.0000 Uani . . . . . .
C52 C 0.6395(2) 0.2338(2) 0.5786(2) 0.0190 1.0000 Uani . . . . . .
C101 C 0.9419(7) 0.2759(19) 0.5184(14) 0.1562 0.5000 Uani D U . . 1 .
C102 C 0.9230(8) 0.3800(15) 0.4292(16) 0.1868 0.5000 Uani D U . . 1 .
O113 O 0.8777(6) 0.3755(7) 0.3576(6) 0.1289 0.5000 Uani D U . . 2 .
C104 C 0.9064(8) 0.4414(15) 0.2468(16) 0.2326 0.5000 Uani D U . . 1 .
C105 C 0.9045(8) 0.400(2) 0.1649(16) 0.2227 0.5000 Uani D U . . 1 .
Pd1 Pd 0.630728(15) 0.457908(15) 0.501637(14) 0.0165 1.0000 Uani . . . . . .
Br1 Br 0.64991(3) 0.55518(3) 0.60372(2) 0.0289 1.0000 Uani . . . . . .
F15 F 0.62799(18) 0.05460(17) 0.08439(16) 0.0398 1.0000 Uani . . . . . .
B11 B 0.5286(3) 0.1162(3) 0.1092(3) 0.0251 1.0000 Uani . . . . . .
F12 F 0.4592(2) 0.0549(2) 0.1441(3) 0.0715 1.0000 Uani . . . . . .
F14 F 0.5427(2) 0.1500(2) 0.1840(2) 0.0541 1.0000 Uani . . . . . .
F13 F 0.4929(2) 0.2065(2) 0.02070(19) 0.0547 1.0000 Uani . . . . . .
C111 C 0.8893(19) 0.2756(11) 0.5432(10) 0.2625 0.5000 Uani D U . . 2 .
C112 C 0.9461(11) 0.3010(8) 0.4439(9) 0.2230 0.5000 Uani D U . . 2 .
O103 O 0.9184(7) 0.3530(14) 0.3420(14) 0.2153 0.5000 Uani D U . . 1 .
C114 C 0.9513(7) 0.3871(7) 0.2738(7) 0.1086 0.5000 Uani D U . . 2 .
C115 C 0.9010(8) 0.4588(7) 0.1743(7) 0.0598 0.5000 Uani D U . . 2 .
H31 H 0.6220 0.3997 0.1808 0.0285 1.0000 Uiso R . . . . .
H41 H 0.6316 0.2168 0.2613 0.0313 1.0000 Uiso R . . . . .
H51 H 0.6360 0.1327 0.4430 0.0273 1.0000 Uiso R . . . . .
H81 H 0.6143 0.6264 0.1230 0.0226 1.0000 Uiso R . . . . .
H121 H 0.6025 0.8601 0.1916 0.0259 1.0000 Uiso R . . . . .
H122 H 0.5619 0.8459 0.0985 0.0257 1.0000 Uiso R . . . . .
H131 H 0.7291 0.8857 0.0584 0.0267 1.0000 Uiso R . . . . .
H132 H 0.7402 0.7715 0.0510 0.0269 1.0000 Uiso R . . . . .
H161 H 0.8994 0.8270 -0.0056 0.0301 1.0000 Uiso R . . . . .
H171 H 1.0833 0.8036 -0.0341 0.0330 1.0000 Uiso R . . . . .
H191 H 1.1290 0.6280 0.2734 0.0412 1.0000 Uiso R . . . . .
H201 H 0.9459 0.6557 0.3004 0.0410 1.0000 Uiso R . . . . .
H221 H 1.3017 0.7649 -0.0271 0.0328 1.0000 Uiso R . . . . .
H222 H 1.2477 0.6763 -0.0249 0.0322 1.0000 Uiso R . . . . .
H231 H 1.4262 0.6271 0.0929 0.0299 1.0000 Uiso R . . . . .
H232 H 1.4352 0.6008 -0.0101 0.0299 1.0000 Uiso R . . . . .
H281 H 1.3806 0.3115 0.2649 0.0235 1.0000 Uiso R . . . . .
H301 H 1.1968 0.1172 0.2997 0.0340 1.0000 Uiso R . . . . .
H311 H 1.1282 0.2318 0.1344 0.0379 1.0000 Uiso R . . . . .
H321 H 1.1896 0.3790 0.0353 0.0348 1.0000 Uiso R . . . . .
H362 H 1.4337 0.1403 0.5884 0.0286 1.0000 Uiso R . . . . .
H361 H 1.4396 0.0338 0.5721 0.0293 1.0000 Uiso R . . . . .
H371 H 1.3302 0.0528 0.7208 0.0290 1.0000 Uiso R . . . . .
H372 H 1.2545 0.1586 0.6428 0.0289 1.0000 Uiso R . . . . .
H401 H 1.1637 0.0645 0.7998 0.0309 1.0000 Uiso R . . . . .
H411 H 0.9957 0.0570 0.8718 0.0302 1.0000 Uiso R . . . . .
H431 H 0.9512 -0.0523 0.6601 0.0488 1.0000 Uiso R . . . . .
H441 H 1.1179 -0.0411 0.5847 0.0503 1.0000 Uiso R . . . . .
H462 H 0.8155 0.0319 0.9375 0.0263 1.0000 Uiso R . . . . .
H461 H 0.8216 0.1348 0.8384 0.0252 1.0000 Uiso R . . . . .
H471 H 0.6426 0.1339 0.8973 0.0258 1.0000 Uiso R . . . . .
H472 H 0.6593 0.0315 0.8665 0.0255 1.0000 Uiso R . . . . .
H511 H 0.6550 0.0702 0.6679 0.0231 1.0000 Uiso R . . . . .
H241 H 1.357(3) 0.492(2) 0.1780(15) 0.028(2) 1.0000 Uiso D . . . . .
H351 H 1.343(3) 0.2379(15) 0.4446(17) 0.028(2) 1.0000 Uiso D . . . . .
H1011 H 0.9457 0.2872 0.5801 0.1810 0.5000 Uiso R . . . 1 .
H1012 H 1.0073 0.2286 0.5060 0.1810 0.5000 Uiso R . . . 1 .
H1013 H 0.8859 0.2444 0.5258 0.1810 0.5000 Uiso R . . . 1 .
H1021 H 0.9871 0.3666 0.4607 0.2155 0.5000 Uiso R . . . 1 .
H1022 H 0.8648 0.3891 0.4766 0.2155 0.5000 Uiso R . . . 1 .
H1041 H 0.9636 0.4726 0.2339 0.2768 0.5000 Uiso R . . . 1 .
H1042 H 0.8413 0.4944 0.2492 0.2768 0.5000 Uiso R . . . 1 .
H1051 H 0.8954 0.4589 0.0999 0.2607 0.5000 Uiso R . . . 1 .
H1052 H 0.9697 0.3470 0.1632 0.2607 0.5000 Uiso R . . . 1 .
H1053 H 0.8474 0.3688 0.1785 0.2607 0.5000 Uiso R . . . 1 .
H1111 H 0.9376 0.2270 0.5965 0.3226 0.5000 Uiso R . . . 2 .
H1112 H 0.8562 0.3406 0.5560 0.3226 0.5000 Uiso R . . . 2 .
H1113 H 0.8368 0.2429 0.5423 0.3226 0.5000 Uiso R . . . 2 .
H1121 H 0.9988 0.3329 0.4462 0.2704 0.5000 Uiso R . . . 2 .
H1122 H 0.9794 0.2353 0.4325 0.2704 0.5000 Uiso R . . . 2 .
H1141 H 1.0023 0.4165 0.2845 0.1316 0.5000 Uiso R . . . 2 .
H1142 H 0.9859 0.3175 0.2709 0.1316 0.5000 Uiso R . . . 2 .
H1151 H 0.9537 0.4639 0.1199 0.0709 0.5000 Uiso R . . . 2 .
H1152 H 0.8666 0.5289 0.1761 0.0709 0.5000 Uiso R . . . 2 .
H1153 H 0.8502 0.4299 0.1625 0.0709 0.5000 Uiso R . . . 2 .

loop_
_atom_site_aniso_label
_atom_site_aniso_U_11
_atom_site_aniso_U_22
_atom_site_aniso_U_33
_atom_site_aniso_U_23
_atom_site_aniso_U_13
_atom_site_aniso_U_12
N1 0.0238(11) 0.0160(11) 0.0144(11) -0.0055(9) -0.0007(9) -0.0062(9)
C2 0.0234(13) 0.0178(13) 0.0175(13) -0.0050(11) -0.0001(10) -0.0070(11)
C3 0.0368(16) 0.0211(14) 0.0134(12) -0.0048(11) -0.0010(11) -0.0114(12)
C4 0.0427(18) 0.0212(14) 0.0198(14) -0.0114(12) 0.0001(12) -0.0132(13)
C5 0.0339(16) 0.0159(13) 0.0200(14) -0.0069(11) -0.0001(11) -0.0088(11)
C6 0.0250(14) 0.0182(13) 0.0163(13) -0.0059(11) 0.0008(10) -0.0083(11)
C7 0.0227(13) 0.0187(13) 0.0172(13) -0.0075(11) -0.0002(10) -0.0071(10)
C8 0.0225(13) 0.0164(12) 0.0172(13) -0.0057(10) -0.0007(10) -0.0070(10)
N9 0.0245(12) 0.0160(11) 0.0169(11) -0.0069(9) -0.0008(9) -0.0070(9)
N10 0.0269(12) 0.0167(11) 0.0185(11) -0.0060(9) 0.0002(9) -0.0071(9)
N11 0.0225(11) 0.0138(11) 0.0171(11) -0.0013(9) 0.0030(9) -0.0047(9)
C12 0.0250(14) 0.0129(12) 0.0227(14) -0.0018(11) -0.0015(11) -0.0063(10)
C13 0.0252(14) 0.0202(13) 0.0203(13) -0.0033(11) -0.0017(11) -0.0093(11)
O14 0.0253(11) 0.0379(13) 0.0217(10) -0.0050(9) -0.0010(8) -0.0103(9)
C15 0.0240(14) 0.0269(15) 0.0255(15) -0.0086(12) -0.0021(12) -0.0079(12)
C16 0.0260(15) 0.0222(14) 0.0243(15) -0.0063(12) -0.0044(11) -0.0047(11)
C17 0.0275(15) 0.0267(15) 0.0280(15) -0.0118(13) 0.0005(12) -0.0075(12)
C18 0.0231(14) 0.0270(15) 0.0367(17) -0.0180(14) -0.0041(12) -0.0031(12)
C19 0.0333(17) 0.0377(18) 0.0299(17) -0.0118(14) -0.0108(14) -0.0019(14)
C20 0.0351(18) 0.0366(18) 0.0237(16) -0.0049(14) -0.0046(13) -0.0070(14)
O21 0.0224(11) 0.0488(15) 0.0430(14) -0.0317(12) -0.0031(10) -0.0028(10)
C22 0.0276(15) 0.0219(15) 0.0327(16) -0.0086(13) -0.0011(12) -0.0072(12)
C23 0.0232(14) 0.0207(14) 0.0298(15) -0.0063(12) 0.0014(12) -0.0094(12)
N24 0.0299(13) 0.0209(12) 0.0186(12) -0.0052(10) 0.0018(10) -0.0102(10)
O25 0.0432(13) 0.0261(11) 0.0162(10) -0.0067(8) 0.0027(9) -0.0114(10)
C26 0.0260(14) 0.0184(13) 0.0176(13) -0.0057(11) 0.0008(11) -0.0037(11)
C27 0.0285(14) 0.0190(13) 0.0182(13) -0.0090(11) 0.0018(11) -0.0062(11)
C28 0.0237(13) 0.0185(13) 0.0190(13) -0.0087(11) 0.0021(10) -0.0069(11)
C29 0.0264(14) 0.0172(13) 0.0198(13) -0.0088(11) 0.0033(11) -0.0070(11)
C30 0.0336(16) 0.0242(15) 0.0293(16) -0.0080(13) 0.0015(13) -0.0153(13)
C31 0.0376(18) 0.0344(17) 0.0311(17) -0.0126(14) -0.0058(14) -0.0171(14)
C32 0.0365(17) 0.0275(16) 0.0221(15) -0.0078(12) -0.0058(12) -0.0092(13)
O33 0.0398(12) 0.0177(10) 0.0226(10) -0.0065(8) 0.0014(9) -0.0098(9)
C34 0.0245(14) 0.0205(14) 0.0186(13) -0.0067(11) 0.0046(11) -0.0093(11)
N35 0.0356(14) 0.0192(12) 0.0194(12) -0.0054(10) -0.0004(10) -0.0131(11)
C36 0.0252(14) 0.0270(15) 0.0214(14) -0.0073(12) -0.0007(11) -0.0106(12)
C37 0.0274(15) 0.0255(14) 0.0205(14) -0.0088(12) 0.0011(11) -0.0101(12)
O38 0.0312(12) 0.0384(13) 0.0327(12) -0.0225(10) 0.0122(9) -0.0198(10)
C39 0.0268(15) 0.0290(16) 0.0287(15) -0.0145(13) 0.0067(12) -0.0137(12)
C40 0.0261(15) 0.0319(16) 0.0246(15) -0.0134(13) 0.0004(12) -0.0113(12)
C41 0.0252(14) 0.0324(16) 0.0211(14) -0.0130(12) 0.0016(11) -0.0092(12)
C42 0.0245(14) 0.0218(14) 0.0281(15) -0.0098(12) 0.0017(12) -0.0087(11)
C43 0.0392(19) 0.060(2) 0.051(2) -0.039(2) 0.0130(17) -0.0308(18)
C44 0.041(2) 0.063(3) 0.048(2) -0.041(2) 0.0159(17) -0.0296(19)
O45 0.0225(10) 0.0264(11) 0.0355(12) -0.0169(9) 0.0049(9) -0.0112(8)
C46 0.0224(14) 0.0211(13) 0.0199(13) -0.0065(11) -0.0020(10) -0.0068(11)
C47 0.0253(14) 0.0229(14) 0.0123(12) -0.0013(11) 0.0007(10) -0.0096(11)
N48 0.0222(11) 0.0220(12) 0.0115(10) -0.0020(9) -0.0001(8) -0.0105(9)
N49 0.0265(12) 0.0194(11) 0.0120(10) -0.0038(9) -0.0020(9) -0.0041(9)
N50 0.0241(11) 0.0188(11) 0.0147(11) -0.0064(9) 0.0010(9) -0.0085(9)
C51 0.0238(13) 0.0173(13) 0.0167(13) -0.0062(10) 0.0008(10) -0.0073(10)
C52 0.0227(13) 0.0178(13) 0.0177(13) -0.0072(11) 0.0004(10) -0.0072(10)
C101 0.069(9) 0.203(18) 0.156(13) -0.053(12) 0.054(10) -0.026(11)
C102 0.110(12) 0.199(18) 0.192(15) -0.042(12) 0.026(14) -0.019(12)
O113 0.038(4) 0.258(13) 0.038(3) -0.023(5) -0.008(3) -0.008(6)
C104 0.134(13) 0.26(2) 0.201(15) -0.018(13) -0.024(16) 0.009(15)
C105 0.087(12) 0.27(2) 0.169(15) -0.017(16) -0.020(14) 0.063(15)
Pd1 0.02349(11) 0.01404(10) 0.01339(10) -0.00545(7) -0.00002(7) -0.00699(7)
Br1 0.0462(2) 0.02445(16) 0.02235(15) -0.01185(12) -0.00057(13) -0.01443(14)
F15 0.0508(12) 0.0286(10) 0.0280(10) -0.0097(8) 0.0107(9) -0.0018(9)
B11 0.0349(18) 0.0209(16) 0.0212(16) -0.0073(13) -0.0024(13) -0.0099(14)
F12 0.0586(16) 0.0477(15) 0.119(3) -0.0340(17) 0.0183(17) -0.0344(13)
F14 0.0498(14) 0.0701(17) 0.0566(15) -0.0480(14) -0.0150(11) 0.0023(12)
F13 0.0666(16) 0.0382(13) 0.0413(13) 0.0010(10) -0.0207(12) -0.0021(11)
C111 0.226(19) 0.34(2) 0.056(5) 0.026(13) -0.031(9) 0.03(2)
C112 0.171(14) 0.303(19) 0.055(5) 0.016(10) -0.045(7) 0.034(14)
O103 0.144(12) 0.250(18) 0.178(14) -0.035(12) -0.020(14) -0.006(12)
C114 0.049(5) 0.141(10) 0.055(4) -0.004(6) 0.006(3) 0.036(6)
C115 0.047(5) 0.074(7) 0.044(3) -0.022(4) 0.004(3) 0.000(5)

loop_
_atom_type_symbol
_atom_type_scat_dispersion_real
_atom_type_scat_dispersion_imag
_atom_type_scat_Cromer_Mann_a1
_atom_type_scat_Cromer_Mann_b1
_atom_type_scat_Cromer_Mann_a2
_atom_type_scat_Cromer_Mann_b2
_atom_type_scat_Cromer_Mann_a3
_atom_type_scat_Cromer_Mann_b3
_atom_type_scat_Cromer_Mann_a4
_atom_type_scat_Cromer_Mann_b4
_atom_type_scat_Cromer_Mann_c
_atom_type_scat_source
C 0.0181 0.0091 2.3100 20.8439 1.0200 10.2075 1.5886 0.5687 0.8650 51.6512 0.2156 'International Tables Vol C 4.2.6.8 and 6.1.1.4'
H 0.0000 0.0000 0.4930 10.5109 0.3229 26.1257 0.1402 3.1424 0.0408 57.7998 0.0030 'International Tables Vol C 4.2.6.8 and 6.1.1.4'
N 0.0311 0.0180 12.2126 0.0057 3.1322 9.8933 2.0125 28.9975 1.1663 0.5826 -11.5290 'International Tables Vol C 4.2.6.8 and 6.1.1.4'
O 0.0492 0.0322 3.0485 13.2771 2.2868 5.7011 1.5463 0.3239 0.8670 32.9089 0.2508 'International Tables Vol C 4.2.6.8 and 6.1.1.4'
B 0.0090 0.0039 2.0545 23.2185 1.3326 1.0210 1.0979 60.3498 0.7068 0.1403 -0.1932 'International Tables Vol C 4.2.6.8 and 6.1.1.4'
F 0.0727 0.0534 3.5392 10.2825 2.6412 4.2944 1.5170 0.2615 1.0243 26.1476 0.2776 'International Tables Vol C 4.2.6.8 and 6.1.1.4'
Pd 0.1215 3.9337 19.3319 0.6987 15.5017 7.9893 5.2954 25.2052 0.6058 76.8986 5.2659 'International Tables Vol C 4.2.6.8 and 6.1.1.4'
Br -0.6763 1.2805 17.1789 2.1723 5.2358 16.5796 5.6377 0.2609 3.9851 41.4328 2.9557 'International Tables Vol C 4.2.6.8 and 6.1.1.4'

loop_
_geom_angle_atom_site_label_1
_geom_angle_site_symmetry_1
_geom_angle_atom_site_label_2
_geom_angle_site_symmetry_2
_geom_angle_atom_site_label_3
_geom_angle_site_symmetry_3
_geom_angle
_geom_angle_publ_flag
C2 . N1 . C6 . 122.6(2) yes
C2 . N1 . Pd1 . 118.66(19) yes
C6 . N1 . Pd1 . 118.69(19) yes
N1 . C2 . C3 . 120.1(3) yes
N1 . C2 . C7 . 111.3(2) yes
C3 . C2 . C7 . 128.6(3) yes
C2 . C3 . C4 . 118.1(3) yes
C2 . C3 . H31 . 120.4 no
C4 . C3 . H31 . 121.5 no
C3 . C4 . C5 . 121.2(3) yes
C3 . C4 . H41 . 118.0 no
C5 . C4 . H41 . 120.8 no
C4 . C5 . C6 . 117.8(3) yes
C4 . C5 . H51 . 121.6 no
C6 . C5 . H51 . 120.6 no
C5 . C6 . N1 . 120.1(3) yes
C5 . C6 . C52 . 128.6(3) yes
N1 . C6 . C52 . 111.3(2) yes
C2 . C7 . C8 . 136.6(3) yes
C2 . C7 . N9 . 116.9(2) yes
C8 . C7 . N9 . 106.5(2) yes
C2 . C7 . Pd1 . 76.31(16) yes
C8 . C7 . Pd1 . 147.1(2) yes
N9 . C7 . Pd1 . 40.60(13) yes
C7 . C8 . N11 . 104.0(2) yes
C7 . C8 . H81 . 129.1 no
N11 . C8 . H81 . 126.8 no
C7 . N9 . N10 . 111.3(2) yes
C7 . N9 . Pd1 . 112.95(18) yes
N10 . N9 . Pd1 . 135.79(19) yes
N9 . N10 . N11 . 105.3(2) yes
C8 . N11 . N10 . 113.0(2) yes
C8 . N11 . C12 . 126.9(2) yes
N10 . N11 . C12 . 119.8(2) yes
N11 . C12 . C13 . 109.4(2) yes
N11 . C12 . H121 . 107.8 no
C13 . C12 . H121 . 110.0 no
N11 . C12 . H122 . 108.6 no
C13 . C12 . H122 . 110.7 no
H121 . C12 . H122 . 110.2 no
C12 . C13 . O14 . 106.3(2) yes
C12 . C13 . H131 . 108.3 no
O14 . C13 . H131 . 109.8 no
C12 . C13 . H132 . 112.4 no
O14 . C13 . H132 . 110.1 no
H131 . C13 . H132 . 110.0 no
C13 . O14 . C15 . 117.9(2) yes
O14 . C15 . C16 . 124.7(3) yes
O14 . C15 . C20 . 114.7(3) yes
C16 . C15 . C20 . 120.5(3) yes
C15 . C16 . C17 . 119.5(3) yes
C15 . C16 . H161 . 120.7 no
C17 . C16 . H161 . 119.8 no
C16 . C17 . C18 . 119.9(3) yes
C16 . C17 . H171 . 120.2 no
C18 . C17 . H171 . 119.9 no
C17 . C18 . C19 . 120.1(3) yes
C17 . C18 . O21 . 124.3(3) yes
C19 . C18 . O21 . 115.5(3) yes
C18 . C19 . C20 . 119.9(3) yes
C18 . C19 . H191 . 120.6 no
C20 . C19 . H191 . 119.5 no
C15 . C20 . C19 . 120.0(3) yes
C15 . C20 . H201 . 119.6 no
C19 . C20 . H201 . 120.3 no
C18 . O21 . C22 . 119.5(3) yes
O21 . C22 . C23 . 105.3(3) yes
O21 . C22 . H221 . 110.1 no
C23 . C22 . H221 . 110.5 no
O21 . C22 . H222 . 110.8 no
C23 . C22 . H222 . 110.3 no
H221 . C22 . H222 . 109.7 no
C22 . C23 . N24 . 110.2(2) yes
C22 . C23 . H231 . 108.5 no
N24 . C23 . H231 . 108.0 no
C22 . C23 . H232 . 109.5 no
N24 . C23 . H232 . 109.5 no
H231 . C23 . H232 . 111.2 no
C23 . N24 . C26 . 120.0(3) yes
C23 . N24 . H241 . 116.9(14) no
C26 . N24 . H241 . 118.9(14) no
N24 . C26 . O25 . 122.0(3) yes
N24 . C26 . C27 . 117.6(3) yes
O25 . C26 . C27 . 120.4(3) yes
C26 . C27 . C28 . 122.6(3) yes
C26 . C27 . C32 . 117.4(3) yes
C28 . C27 . C32 . 120.0(3) yes
C27 . C28 . C29 . 119.4(3) yes
C27 . C28 . H281 . 119.4 no
C29 . C28 . H281 . 121.1 no
C28 . C29 . C30 . 120.1(3) yes
C28 . C29 . C34 . 122.6(3) yes
C30 . C29 . C34 . 117.2(3) yes
C29 . C30 . C31 . 120.3(3) yes
C29 . C30 . H301 . 118.5 no
C31 . C30 . H301 . 121.2 no
C30 . C31 . C32 . 119.8(3) yes
C30 . C31 . H311 . 120.4 no
C32 . C31 . H311 . 119.8 no
C27 . C32 . C31 . 120.3(3) yes
C27 . C32 . H321 . 120.8 no
C31 . C32 . H321 . 118.9 no
C29 . C34 . O33 . 120.0(3) yes
C29 . C34 . N35 . 116.4(3) yes
O33 . C34 . N35 . 123.6(3) yes
C34 . N35 . C36 . 122.8(3) yes
C34 . N35 . H351 . 118.5(13) no
C36 . N35 . H351 . 118.7(13) no
N35 . C36 . C37 . 112.9(3) yes
N35 . C36 . H362 . 107.9 no
C37 . C36 . H362 . 107.8 no
N35 . C36 . H361 . 109.0 no
C37 . C36 . H361 . 110.4 no
H362 . C36 . H361 . 108.7 no
C36 . C37 . O38 . 107.4(2) yes
C36 . C37 . H371 . 111.3 no
O38 . C37 . H371 . 110.3 no
C36 . C37 . H372 . 108.7 no
O38 . C37 . H372 . 109.0 no
H371 . C37 . H372 . 110.0 no
C37 . O38 . C39 . 116.9(2) yes
O38 . C39 . C40 . 124.5(3) yes
O38 . C39 . C44 . 116.0(3) yes
C40 . C39 . C44 . 119.6(3) yes
C39 . C40 . C41 . 120.1(3) yes
C39 . C40 . H401 . 121.1 no
C41 . C40 . H401 . 118.8 no
C40 . C41 . C42 . 120.1(3) yes
C40 . C41 . H411 . 120.4 no
C42 . C41 . H411 . 119.5 no
C41 . C42 . C43 . 119.6(3) yes
C41 . C42 . O45 . 124.1(3) yes
C43 . C42 . O45 . 116.4(3) yes
C42 . C43 . C44 . 120.3(3) yes
C42 . C43 . H431 . 120.0 no
C44 . C43 . H431 . 119.7 no
C39 . C44 . C43 . 120.2(3) yes
C39 . C44 . H441 . 119.3 no
C43 . C44 . H441 . 120.4 no
C42 . O45 . C46 . 116.5(2) yes
O45 . C46 . C47 . 107.7(2) yes
O45 . C46 . H462 . 110.5 no
C47 . C46 . H462 . 109.5 no
O45 . C46 . H461 . 110.2 no
C47 . C46 . H461 . 109.9 no
H462 . C46 . H461 . 109.2 no
C46 . C47 . N48 . 109.6(2) yes
C46 . C47 . H471 . 109.6 no
N48 . C47 . H471 . 108.0 no
C46 . C47 . H472 . 112.2 no
N48 . C47 . H472 . 107.3 no
H471 . C47 . H472 . 110.1 no
C47 . N48 . N49 . 118.5(2) yes
C47 . N48 . C51 . 127.5(2) yes
N49 . N48 . C51 . 113.2(2) yes
N48 . N49 . N50 . 105.3(2) yes
N49 . N50 . C52 . 110.9(2) yes
N49 . N50 . Pd1 . 135.19(19) yes
C52 . N50 . Pd1 . 113.84(18) yes
N48 . C51 . C52 . 103.7(2) yes
N48 . C51 . H511 . 125.9 no
C52 . C51 . H511 . 130.4 no
C6 . C52 . C51 . 136.7(3) yes
C6 . C52 . N50 . 116.4(2) yes
C51 . C52 . N50 . 106.9(2) yes
C6 . C52 . Pd1 . 76.30(16) yes
C51 . C52 . Pd1 . 146.9(2) yes
N50 . C52 . Pd1 . 40.08(13) yes
C102 . C101 . H1011 . 110.0 no
C102 . C101 . H1012 . 108.5 no
H1011 . C101 . H1012 . 109.5 no
C102 . C101 . H1013 . 109.9 no
H1011 . C101 . H1013 . 109.5 no
H1012 . C101 . H1013 . 109.5 no
C101 . C102 . O103 . 104.9(9) yes
C101 . C102 . H1021 . 70.5 no
O103 . C102 . H1021 . 123.9 no
C101 . C102 . H1022 . 74.3 no
O103 . C102 . H1022 . 123.3 no
H1021 . C102 . H1022 . 109.5 no
C112 . O113 . C114 . 101.4(7) yes
C105 . C104 . O103 . 107.4(9) yes
C105 . C104 . H1041 . 110.5 no
O103 . C104 . H1041 . 110.4 no
C105 . C104 . H1042 . 110.1 no
O103 . C104 . H1042 . 109.0 no
H1041 . C104 . H1042 . 109.5 no
C104 . C105 . H1051 . 108.8 no
C104 . C105 . H1052 . 109.6 no
H1051 . C105 . H1052 . 109.5 no
C104 . C105 . H1053 . 110.0 no
H1051 . C105 . H1053 . 109.5 no
H1052 . C105 . H1053 . 109.5 no
N9 . Pd1 . N50 . 159.92(9) yes
N9 . Pd1 . N1 . 80.10(9) yes
N50 . Pd1 . N1 . 79.81(9) yes
N9 . Pd1 . C7 . 26.45(9) yes
N50 . Pd1 . C7 . 133.47(9) yes
N1 . Pd1 . C7 . 53.66(9) yes
N9 . Pd1 . C52 . 133.84(9) yes
N50 . Pd1 . C52 . 26.07(9) yes
N1 . Pd1 . C52 . 53.74(9) yes
C7 . Pd1 . C52 . 107.40(8) yes
N9 . Pd1 . Br1 . 100.45(7) yes
N50 . Pd1 . Br1 . 99.57(7) yes
N1 . Pd1 . Br1 . 175.42(7) yes
C7 . Pd1 . Br1 . 126.73(6) yes
C52 . Pd1 . Br1 . 125.53(6) yes
F15 . B11 . F12 . 110.0(3) yes
F15 . B11 . F14 . 108.1(3) yes
F12 . B11 . F14 . 110.4(3) yes
F15 . B11 . F13 . 107.9(3) yes
F12 . B11 . F13 . 111.5(3) yes
F14 . B11 . F13 . 108.8(3) yes
C112 . C111 . H1111 . 109.7 no
C112 . C111 . H1112 . 109.1 no
H1111 . C111 . H1112 . 109.5 no
C112 . C111 . H1113 . 109.6 no
H1111 . C111 . H1113 . 109.5 no
H1112 . C111 . H1113 . 109.5 no
O113 . C112 . C111 . 113.3(8) yes
O113 . C112 . H1121 . 108.6 no
C111 . C112 . H1121 . 108.6 no
O113 . C112 . H1122 . 108.7 no
C111 . C112 . H1122 . 108.2 no
H1121 . C112 . H1122 . 109.5 no
C102 . O103 . C104 . 114.0(9) yes
O113 . C114 . C115 . 112.4(6) yes
O113 . C114 . H1141 . 109.0 no
C115 . C114 . H1141 . 108.7 no
O113 . C114 . H1142 . 108.4 no
C115 . C114 . H1142 . 108.8 no
H1141 . C114 . H1142 . 109.5 no
C114 . C115 . H1151 . 109.4 no
C114 . C115 . H1152 . 109.5 no
H1151 . C115 . H1152 . 109.5 no
C114 . C115 . H1153 . 109.5 no
H1151 . C115 . H1153 . 109.5 no
H1152 . C115 . H1153 . 109.5 no

loop_
_geom_bond_atom_site_label_1
_geom_bond_site_symmetry_1
_geom_bond_atom_site_label_2
_geom_bond_site_symmetry_2
_geom_bond_distance
_geom_bond_publ_flag
N1 . C2 . 1.341(4) yes
N1 . C6 . 1.346(4) yes
N1 . Pd1 . 1.980(2) yes
C2 . C3 . 1.382(4) yes
C2 . C7 . 1.457(4) yes
C3 . C4 . 1.394(4) yes
C3 . H31 . 0.939 no
C4 . C5 . 1.389(4) yes
C4 . H41 . 0.930 no
C5 . C6 . 1.387(4) yes
C5 . H51 . 0.927 no
C6 . C52 . 1.461(4) yes
C7 . C8 . 1.375(4) yes
C7 . N9 . 1.377(4) yes
C7 . Pd1 . 2.846(3) yes
C8 . N11 . 1.358(4) yes
C8 . H81 . 0.921 no
N9 . N10 . 1.305(3) yes
N9 . Pd1 . 2.011(2) yes
N10 . N11 . 1.330(3) yes
N11 . C12 . 1.471(3) yes
C12 . C13 . 1.512(4) yes
C12 . H121 . 0.966 no
C12 . H122 . 0.969 no
C13 . O14 . 1.418(4) yes
C13 . H131 . 0.980 no
C13 . H132 . 0.972 no
O14 . C15 . 1.383(4) yes
C15 . C16 . 1.380(4) yes
C15 . C20 . 1.391(5) yes
C16 . C17 . 1.402(4) yes
C16 . H161 . 0.948 no
C17 . C18 . 1.384(5) yes
C17 . H171 . 0.946 no
C18 . C19 . 1.392(5) yes
C18 . O21 . 1.371(4) yes
C19 . C20 . 1.380(5) yes
C19 . H191 . 0.966 no
C20 . H201 . 0.942 no
O21 . C22 . 1.430(4) yes
C22 . C23 . 1.516(4) yes
C22 . H221 . 0.970 no
C22 . H222 . 0.987 no
C23 . N24 . 1.458(4) yes
C23 . H231 . 0.969 no
C23 . H232 . 0.976 no
N24 . C26 . 1.340(4) yes
N24 . H241 . 0.848(18) no
O25 . C26 . 1.237(4) yes
C26 . C27 . 1.496(4) yes
C27 . C28 . 1.392(4) yes
C27 . C32 . 1.395(4) yes
C28 . C29 . 1.396(4) yes
C28 . H281 . 0.928 no
C29 . C30 . 1.386(4) yes
C29 . C34 . 1.500(4) yes
C30 . C31 . 1.389(5) yes
C30 . H301 . 0.959 no
C31 . C32 . 1.381(5) yes
C31 . H311 . 0.935 no
C32 . H321 . 0.942 no
O33 . C34 . 1.227(4) yes
C34 . N35 . 1.345(4) yes
N35 . C36 . 1.462(4) yes
N35 . H351 . 0.854(18) no
C36 . C37 . 1.511(4) yes
C36 . H362 . 0.962 no
C36 . H361 . 0.968 no
C37 . O38 . 1.424(4) yes
C37 . H371 . 0.970 no
C37 . H372 . 0.967 no
O38 . C39 . 1.369(4) yes
C39 . C40 . 1.385(4) yes
C39 . C44 . 1.391(5) yes
C40 . C41 . 1.397(4) yes
C40 . H401 . 0.931 no
C41 . C42 . 1.381(4) yes
C41 . H411 . 0.934 no
C42 . C43 . 1.393(5) yes
C42 . O45 . 1.387(4) yes
C43 . C44 . 1.380(5) yes
C43 . H431 . 0.941 no
C44 . H441 . 0.949 no
O45 . C46 . 1.427(3) yes
C46 . C47 . 1.513(4) yes
C46 . H462 . 0.963 no
C46 . H461 . 0.967 no
C47 . N48 . 1.475(3) yes
C47 . H471 . 0.972 no
C47 . H472 . 0.972 no
N48 . N49 . 1.323(3) yes
N48 . C51 . 1.359(4) yes
N49 . N50 . 1.312(3) yes
N50 . C52 . 1.370(4) yes
N50 . Pd1 . 2.007(2) yes
C51 . C52 . 1.375(4) yes
C51 . H511 . 0.918 no
C52 . Pd1 . 2.851(3) yes
C101 . C102 . 1.475(10) yes
C101 . H1011 . 0.950 no
C101 . H1012 . 0.950 no
C101 . H1013 . 0.950 no
C102 . O103 . 1.430(10) yes
C102 . H1021 . 0.950 no
C102 . H1022 . 0.950 no
O113 . C112 . 1.456(9) yes
O113 . C114 . 1.401(8) yes
C104 . C105 . 1.480(10) yes
C104 . O103 . 1.407(10) yes
C104 . H1041 . 0.950 no
C104 . H1042 . 0.950 no
C105 . H1051 . 0.950 no
C105 . H1052 . 0.950 no
C105 . H1053 . 0.950 no
Pd1 . Br1 . 2.4120(3) yes
F15 . B11 . 1.407(4) yes
B11 . F12 . 1.361(4) yes
B11 . F14 . 1.365(4) yes
B11 . F13 . 1.388(4) yes
C111 . C112 . 1.448(9) yes
C111 . H1111 . 0.950 no
C111 . H1112 . 0.950 no
C111 . H1113 . 0.950 no
C112 . H1121 . 0.950 no
C112 . H1122 . 0.950 no
C114 . C115 . 1.470(8) yes
C114 . H1141 . 0.950 no
C114 . H1142 . 0.950 no
C115 . H1151 . 0.950 no
C115 . H1152 . 0.950 no
C115 . H1153 . 0.950 no

loop_
_geom_hbond_atom_site_label_D
_geom_hbond_site_symmetry_D
_geom_hbond_atom_site_label_H
_geom_hbond_site_symmetry_H
_geom_hbond_atom_site_label_A
_geom_hbond_site_symmetry_A
_geom_hbond_angle_DHA
_geom_hbond_distance_DH
_geom_hbond_distance_HA
_geom_hbond_distance_DA
_geom_hbond_publ_flag
C3 . H31 . O25 2_765 152 0.94 2.30 3.160(8) yes
C5 . H51 . O33 2_756 158 0.93 2.26 3.142(8) yes
C8 . H81 . O25 2_765 142 0.92 2.28 3.059(8) yes
C46 . H461 . O21 2_766 132 0.97 2.53 3.256(8) yes
C51 . H511 . O33 2_756 144 0.92 2.26 3.052(8) yes
